data_7107551
loop_
_publ_author_name
'Drost, Christian'
'L\"onnecke, Peter'
'Sieler, Joachim'

_publ_section_title
;
 Stannylplumbylenes: bonding between tetravalent tin and divalent lead
;
_journal_coden_ASTM CHCOFS
_journal_issue 31
_journal_name_full
;
 Chemical Communications (Cambridge, United Kingdom)
;
_journal_page_first 3778
_journal_page_last 3780
_journal_paper_doi 10.1039/c2cc30687e
_journal_volume 48
_journal_year 2012
_chemical_formula_moiety 'C72 H102 O12 Pb Sn2 , 3(C6 H6) '
_chemical_formula_sum 'C90 H120 O12 Pb Sn2'
_chemical_formula_weight 1838.43
_space_group_IT_number 2
_symmetry_cell_setting triclinic
_symmetry_space_group_name_Hall '-P 1'
_symmetry_space_group_name_H-M 'P -1'
_atom_sites_solution_hydrogens geom
_atom_sites_solution_primary direct
_atom_sites_solution_secondary difmap
_audit_creation_method SHELXL-97
_cell_angle_alpha 96.850(3)
_cell_angle_beta 102.309(3)
_cell_angle_gamma 109.506(3)
_cell_formula_units_Z 2
_cell_length_a 12.272(2)
_cell_length_b 15.377(3)
_cell_length_c 25.439(4)
_cell_measurement_reflns_used 1235
_cell_measurement_temperature 208(2)
_cell_measurement_theta_max 27
_cell_measurement_theta_min 2
_cell_volume 4325.4(13)
_computing_cell_refinement 'SAINT (BRUKER AXS)'
_computing_data_collection 'SMART (Bruker AXS)'
_computing_data_reduction 'SAINT (BRUKER AXS)'
_computing_molecular_graphics 'ORTEP for Windows (L.J.Farrugia'
_computing_publication_material 'WINGX (L.J.Farrugia'
_computing_structure_refinement 'SHELXL-97 (Sheldrick, 1997)'
_computing_structure_solution 'SHELXL-97 (Sheldrick, 1997)'
_diffrn_ambient_temperature 208(2)
_diffrn_measured_fraction_theta_full 0.982
_diffrn_measured_fraction_theta_max 0.982
_diffrn_measurement_device_type 'SMART CCD-Diffractometer (BRUKER AXS)'
_diffrn_measurement_method Omega-scans
_diffrn_radiation_monochromator graphite
_diffrn_radiation_source 'fine-focus sealed tube'
_diffrn_radiation_type MoK\a
_diffrn_radiation_wavelength 0.71073
_diffrn_reflns_av_R_equivalents 0.0284
_diffrn_reflns_av_sigmaI/netI 0.0424
_diffrn_reflns_limit_h_max 16
_diffrn_reflns_limit_h_min -16
_diffrn_reflns_limit_k_max 20
_diffrn_reflns_limit_k_min -20
_diffrn_reflns_limit_l_max 34
_diffrn_reflns_limit_l_min -34
_diffrn_reflns_number 53958
_diffrn_reflns_theta_full 29.03
_diffrn_reflns_theta_max 29.03
_diffrn_reflns_theta_min 0.84
_exptl_absorpt_coefficient_mu 2.572
_exptl_absorpt_correction_T_max 0.7830
_exptl_absorpt_correction_T_min 0.6273
_exptl_absorpt_correction_type empirical
_exptl_absorpt_process_details
;
G.M.Sheldrick (1996) Program for Absorption Correction
;
_exptl_crystal_colour green
_exptl_crystal_density_diffrn 1.412
_exptl_crystal_density_method 'not measured'
_exptl_crystal_description prism
_exptl_crystal_F_000 1876
_exptl_crystal_size_max 0.20
_exptl_crystal_size_mid 0.20
_exptl_crystal_size_min 0.10
_refine_diff_density_max 0.736
_refine_diff_density_min -0.631
_refine_diff_density_rms 0.113
_refine_ls_extinction_method none
_refine_ls_goodness_of_fit_ref 1.036
_refine_ls_hydrogen_treatment constr
_refine_ls_matrix_type full
_refine_ls_number_parameters 910
_refine_ls_number_reflns 22639
_refine_ls_number_restraints 72
_refine_ls_restrained_S_all 1.035
_refine_ls_R_factor_all 0.0481
_refine_ls_R_factor_gt 0.0292
_refine_ls_shift/su_max 0.004
_refine_ls_shift/su_mean 0.000
_refine_ls_structure_factor_coef Fsqd
_refine_ls_weighting_details 'calc w=1/[\s^2^(Fo^2^)+(0.0349P)^2^+0.5189P] where P=(Fo^2^+2Fc^2^)/3'
_refine_ls_weighting_scheme calc
_refine_ls_wR_factor_gt 0.0627
_refine_ls_wR_factor_ref 0.0722
_reflns_number_gt 17703
_reflns_number_total 22639
_reflns_threshold_expression >2sigma(I)
_cod_data_source_file c2cc30687e_2.txt
_cod_data_source_block c1388
_cod_original_cell_volume 4325.5(12)
_cod_original_sg_symbol_H-M P-1
_cod_database_code 7107551

loop_
_symmetry_equiv_pos_as_xyz
'x, y, z'
'-x, -y, -z'

loop_
_atom_site_label
_atom_site_type_symbol
_atom_site_fract_x
_atom_site_fract_y
_atom_site_fract_z
_atom_site_U_iso_or_equiv
_atom_site_adp_type
_atom_site_occupancy
_atom_site_symmetry_multiplicity
_atom_site_calc_flag
_atom_site_refinement_flags
Pb1 Pb 0.276758(10) 0.192275(7) 0.203030(5) 0.02678(3) Uani 1 1 d .
Sn1 Sn 0.135699(16) 0.104762(12) 0.275266(8) 0.02296(4) Uani 1 1 d .
Sn2 Sn 0.283143(17) 0.383349(13) 0.194459(8) 0.02507(5) Uani 1 1 d .
O1 O -0.15313(19) -0.00165(15) 0.26941(10) 0.0406(6) Uani 1 1 d .
O2 O 0.14182(18) -0.05461(14) 0.19420(9) 0.0344(5) Uani 1 1 d .
O3 O -0.03547(19) 0.20652(15) 0.25250(9) 0.0366(5) Uani 1 1 d .
O4 O 0.1916(2) 0.15720(16) 0.40964(9) 0.0386(5) Uani 1 1 d .
O5 O 0.11037(18) -0.06142(14) 0.34041(9) 0.0343(5) Uani 1 1 d .
O6 O 0.42704(17) 0.18255(13) 0.30864(9) 0.0309(5) Uani 1 1 d .
O7 O 0.1308(2) 0.20084(15) 0.09611(9) 0.0420(6) Uani 1 1 d .
O8 O 0.3292(2) 0.52666(15) 0.11281(9) 0.0420(6) Uani 1 1 d .
O9 O 0.50196(19) 0.36665(15) 0.16442(9) 0.0367(5) Uani 1 1 d .
O10 O 0.4309(2) 0.60324(14) 0.26995(11) 0.0470(6) Uani 1 1 d .
O11 O 0.0676(2) 0.45438(18) 0.14138(10) 0.0464(6) Uani 1 1 d .
O12 O 0.2746(2) 0.42951(15) 0.31132(9) 0.0380(5) Uani 1 1 d .
C1 C -0.0077(2) -0.02850(19) 0.22989(12) 0.0271(6) Uani 1 1 d .
C2 C -0.1252(3) -0.0615(2) 0.23483(13) 0.0308(6) Uani 1 1 d .
C3 C -0.2072(3) -0.1509(2) 0.20709(15) 0.0415(8) Uani 1 1 d .
H3 H -0.2857 -0.1722 0.2111 0.050 Uiso 1 1 calc R
C4 C -0.1720(3) -0.2074(2) 0.17388(15) 0.0431(8) Uani 1 1 d .
H4 H -0.2277 -0.2674 0.1549 0.052 Uiso 1 1 calc R
C5 C -0.0574(3) -0.1785(2) 0.16774(14) 0.0387(7) Uani 1 1 d .
H5 H -0.0344 -0.2178 0.1449 0.046 Uiso 1 1 calc R
C6 C 0.0239(3) -0.0889(2) 0.19653(12) 0.0291(6) Uani 1 1 d .
C7 C -0.2514(3) -0.0402(2) 0.29338(15) 0.0397(8) Uani 1 1 d .
H7 H -0.2599 -0.1054 0.2970 0.048 Uiso 1 1 calc R
C8 C -0.3684(3) -0.0415(3) 0.25903(17) 0.0515(10) Uani 1 1 d .
H8A H -0.3894 -0.0816 0.2231 0.077 Uiso 1 1 calc R
H8B H -0.3601 0.0221 0.2548 0.077 Uiso 1 1 calc R
H8C H -0.4311 -0.0657 0.2771 0.077 Uiso 1 1 calc R
C9 C -0.2144(3) 0.0210(3) 0.35005(17) 0.0539(10) Uani 1 1 d .
H9A H -0.1391 0.0199 0.3709 0.081 Uiso 1 1 calc R
H9B H -0.2759 -0.0027 0.3688 0.081 Uiso 1 1 calc R
H9C H -0.2046 0.0853 0.3468 0.081 Uiso 1 1 calc R
C10 C 0.1944(3) -0.1189(2) 0.17454(14) 0.0392(8) Uani 1 1 d .
H10 H 0.1580 -0.1803 0.1845 0.047 Uiso 1 1 calc R
C11 C 0.1719(4) -0.1333(3) 0.11364(17) 0.0620(11) Uani 1 1 d .
H11A H 0.0861 -0.1610 0.0964 0.093 Uiso 1 1 calc R
H11B H 0.2096 -0.1753 0.1014 0.093 Uiso 1 1 calc R
H11C H 0.2054 -0.0731 0.1035 0.093 Uiso 1 1 calc R
C12 C 0.3261(3) -0.0764(3) 0.20447(18) 0.0570(10) Uani 1 1 d .
H12A H 0.3357 -0.0682 0.2438 0.085 Uiso 1 1 calc R
H12B H 0.3620 -0.0156 0.1954 0.085 Uiso 1 1 calc R
H12C H 0.3654 -0.1180 0.1935 0.085 Uiso 1 1 calc R
C13 C 0.0738(2) 0.18152(19) 0.33198(12) 0.0269(6) Uani 1 1 d .
C14 C 0.1108(3) 0.1971(2) 0.38898(13) 0.0310(7) Uani 1 1 d .
C15 C 0.0698(3) 0.2509(2) 0.42205(14) 0.0365(7) Uani 1 1 d .
H15 H 0.0938 0.2593 0.4605 0.044 Uiso 1 1 calc R
C16 C -0.0066(3) 0.2917(2) 0.39730(15) 0.0408(8) Uani 1 1 d .
H16 H -0.0343 0.3282 0.4195 0.049 Uiso 1 1 calc R
C17 C -0.0432(3) 0.2807(2) 0.34162(14) 0.0368(7) Uani 1 1 d .
H17 H -0.0938 0.3103 0.3256 0.044 Uiso 1 1 calc R
C18 C -0.0038(3) 0.2243(2) 0.30862(13) 0.0309(6) Uani 1 1 d .
C19 C -0.1110(3) 0.2498(2) 0.22384(14) 0.0390(8) Uani 1 1 d .
H19 H -0.0817 0.3177 0.2408 0.047 Uiso 1 1 calc R
C20 C -0.2402(3) 0.2012(3) 0.22525(18) 0.0581(10) Uani 1 1 d .
H20A H -0.2450 0.2101 0.2630 0.087 Uiso 1 1 calc R
H20B H -0.2671 0.1343 0.2099 0.087 Uiso 1 1 calc R
H20C H -0.2910 0.2282 0.2037 0.087 Uiso 1 1 calc R
C21 C -0.1003(3) 0.2380(3) 0.16583(15) 0.0504(9) Uani 1 1 d .
H21A H -0.0174 0.2696 0.1660 0.076 Uiso 1 1 calc R
H21B H -0.1503 0.2654 0.1441 0.076 Uiso 1 1 calc R
H21C H -0.1265 0.1714 0.1500 0.076 Uiso 1 1 calc R
C22 C 0.2330(3) 0.1656(3) 0.46749(14) 0.0422(8) Uani 1 1 d .
H22 H 0.2443 0.2291 0.4869 0.051 Uiso 1 1 calc R
C23 C 0.3533(3) 0.1544(3) 0.47630(17) 0.0590(11) Uani 1 1 d .
H23A H 0.4074 0.2034 0.4631 0.088 Uiso 1 1 calc R
H23B H 0.3424 0.0931 0.4562 0.088 Uiso 1 1 calc R
H23C H 0.3870 0.1597 0.5152 0.088 Uiso 1 1 calc R
C24 C 0.1453(4) 0.0918(4) 0.4873(2) 0.0770(15) Uani 1 1 d .
H24A H 0.0700 0.1017 0.4814 0.116 Uiso 1 1 calc R
H24B H 0.1776 0.0961 0.5262 0.116 Uiso 1 1 calc R
H24C H 0.1316 0.0298 0.4671 0.116 Uiso 1 1 calc R
C25 C 0.2672(3) 0.05654(19) 0.32209(12) 0.0260(6) Uani 1 1 d .
C26 C 0.2303(3) -0.0253(2) 0.34321(12) 0.0286(6) Uani 1 1 d .
C27 C 0.3106(3) -0.0654(2) 0.36653(14) 0.0350(7) Uani 1 1 d .
H27 H 0.2835 -0.1213 0.3796 0.042 Uiso 1 1 calc R
C28 C 0.4305(3) -0.0213(2) 0.36998(14) 0.0382(7) Uani 1 1 d .
H28 H 0.4851 -0.0481 0.3853 0.046 Uiso 1 1 calc R
C29 C 0.4727(3) 0.0611(2) 0.35163(13) 0.0344(7) Uani 1 1 d .
H29 H 0.5550 0.0910 0.3549 0.041 Uiso 1 1 calc R
C30 C 0.3903(3) 0.09925(19) 0.32803(12) 0.0283(6) Uani 1 1 d .
C31 C 0.0617(3) -0.1513(2) 0.35572(15) 0.0387(8) Uani 1 1 d .
H31 H 0.1153 -0.1524 0.3905 0.046 Uiso 1 1 calc R
C32 C -0.0582(3) -0.1577(3) 0.36440(19) 0.0621(12) Uani 1 1 d .
H32A H -0.0468 -0.1056 0.3932 0.093 Uiso 1 1 calc R
H32B H -0.0951 -0.2169 0.3750 0.093 Uiso 1 1 calc R
H32C H -0.1098 -0.1548 0.3305 0.093 Uiso 1 1 calc R
C33 C 0.0491(4) -0.2309(2) 0.31135(19) 0.0602(11) Uani 1 1 d .
H33A H 0.1279 -0.2253 0.3073 0.090 Uiso 1 1 calc R
H33B H -0.0004 -0.2281 0.2769 0.090 Uiso 1 1 calc R
H33C H 0.0118 -0.2907 0.3213 0.090 Uiso 1 1 calc R
C34 C 0.5554(3) 0.2362(2) 0.32141(14) 0.0355(7) Uani 1 1 d .
H34 H 0.5951 0.1937 0.3097 0.043 Uiso 1 1 calc R
C35 C 0.5697(3) 0.3112(2) 0.28692(15) 0.0457(9) Uani 1 1 d .
H35A H 0.5336 0.2813 0.2484 0.069 Uiso 1 1 calc R
H35B H 0.6544 0.3474 0.2927 0.069 Uiso 1 1 calc R
H35C H 0.5303 0.3528 0.2977 0.069 Uiso 1 1 calc R
C36 C 0.6106(3) 0.2780(2) 0.38226(15) 0.0468(9) Uani 1 1 d .
H36A H 0.5996 0.2277 0.4026 0.070 Uiso 1 1 calc R
H36B H 0.5718 0.3193 0.3942 0.070 Uiso 1 1 calc R
H36C H 0.6957 0.3138 0.3889 0.070 Uiso 1 1 calc R
C37 C 0.2387(3) 0.3640(2) 0.10453(12) 0.0298(6) Uani 1 1 d .
C38 C 0.1803(3) 0.2746(2) 0.07069(13) 0.0362(7) Uani 1 1 d .
C39 C 0.1719(3) 0.2592(3) 0.01419(14) 0.0482(9) Uani 1 1 d .
H39 H 0.1346 0.1980 -0.0077 0.058 Uiso 1 1 calc R
C40 C 0.2190(3) 0.3352(3) -0.00846(15) 0.0502(9) Uani 1 1 d .
H40 H 0.2142 0.3252 -0.0462 0.060 Uiso 1 1 calc R
C41 C 0.2731(3) 0.4253(3) 0.02257(14) 0.0438(8) Uani 1 1 d .
H41 H 0.3039 0.4767 0.0063 0.053 Uiso 1 1 calc R
C42 C 0.2814(3) 0.4391(2) 0.07880(14) 0.0356(7) Uani 1 1 d .
C43 C 0.3885(3) 0.6083(2) 0.09240(15) 0.0447(9) Uani 1 1 d .
H43 H 0.3383 0.6070 0.0561 0.054 Uiso 1 1 calc R
C44 C 0.5105(3) 0.6103(3) 0.08744(19) 0.0617(12) Uani 1 1 d .
H44A H 0.4999 0.5563 0.0601 0.093 Uiso 1 1 calc R
H44B H 0.5577 0.6080 0.1227 0.093 Uiso 1 1 calc R
H44C H 0.5518 0.6679 0.0764 0.093 Uiso 1 1 calc R
C45 C 0.3986(4) 0.6919(3) 0.13414(19) 0.0657(12) Uani 1 1 d .
H45A H 0.3189 0.6882 0.1356 0.099 Uiso 1 1 calc R
H45B H 0.4391 0.7500 0.1233 0.099 Uiso 1 1 calc R
H45C H 0.4441 0.6908 0.1701 0.099 Uiso 1 1 calc R
C46 C 0.0426(4) 0.1125(2) 0.06176(15) 0.0507(10) Uani 1 1 d .
H46 H 0.0760 0.0880 0.0338 0.061 Uiso 1 1 calc R
C47 C 0.0154(4) 0.0454(2) 0.09959(16) 0.0558(10) Uani 1 1 d .
H47A H 0.0880 0.0362 0.1170 0.084 Uiso 1 1 calc R
H47B H -0.0449 -0.0146 0.0787 0.084 Uiso 1 1 calc R
H47C H -0.0145 0.0712 0.1276 0.084 Uiso 1 1 calc R
C48 C -0.0734(4) 0.1263(3) 0.03363(18) 0.0666(12) Uani 1 1 d .
H48A H -0.0560 0.1692 0.0089 0.100 Uiso 1 1 calc R
H48B H -0.1037 0.1523 0.0614 0.100 Uiso 1 1 calc R
H48C H -0.1333 0.0659 0.0130 0.100 Uiso 1 1 calc R
C49 C 0.4684(3) 0.4847(2) 0.21775(12) 0.0285(6) Uani 1 1 d .
C50 C 0.5498(3) 0.4569(2) 0.19659(13) 0.0319(7) Uani 1 1 d .
C51 C 0.6702(3) 0.5147(2) 0.20689(15) 0.0420(8) Uani 1 1 d .
H51 H 0.7238 0.4931 0.1930 0.050 Uiso 1 1 calc R
C52 C 0.7082(3) 0.6044(2) 0.23798(15) 0.0465(9) Uani 1 1 d .
H52 H 0.7886 0.6449 0.2448 0.056 Uiso 1 1 calc R
C53 C 0.6309(3) 0.6358(2) 0.25917(15) 0.0439(8) Uani 1 1 d .
H53 H 0.6585 0.6974 0.2801 0.053 Uiso 1 1 calc R
C54 C 0.5121(3) 0.5768(2) 0.24966(13) 0.0342(7) Uani 1 1 d .
C55 C 0.5706(3) 0.3355(2) 0.13282(15) 0.0428(8) Uani 1 1 d .
H55 H 0.6519 0.3489 0.1567 0.051 Uiso 1 1 calc R
C56 C 0.5046(4) 0.2303(3) 0.11453(17) 0.0541(10) Uani 1 1 d .
H56A H 0.5003 0.2021 0.1465 0.081 Uiso 1 1 calc R
H56B H 0.5471 0.2040 0.0931 0.081 Uiso 1 1 calc R
H56C H 0.4241 0.2171 0.0922 0.081 Uiso 1 1 calc R
C58 C 0.4539(4) 0.7024(2) 0.28698(16) 0.0481(9) Uani 1 1 d .
H58 H 0.4984 0.7380 0.2633 0.058 Uiso 1 1 calc R
C57 C 0.5810(4) 0.3845(3) 0.08459(17) 0.0634(12) Uani 1 1 d .
H57A H 0.6246 0.4517 0.0983 0.095 Uiso 1 1 calc R
H57B H 0.5014 0.3736 0.0621 0.095 Uiso 1 1 calc R
H57C H 0.6237 0.3595 0.0627 0.095 Uiso 1 1 calc R
C59 C 0.5269(4) 0.7412(3) 0.34667(17) 0.0659(12) Uani 1 1 d .
H59A H 0.6045 0.7353 0.3513 0.099 Uiso 1 1 calc R
H59B H 0.4845 0.7059 0.3701 0.099 Uiso 1 1 calc R
H59C H 0.5383 0.8071 0.3567 0.099 Uiso 1 1 calc R
C60 C 0.3326(4) 0.7096(3) 0.2769(2) 0.0647(12) Uani 1 1 d .
H60A H 0.2895 0.6845 0.2384 0.097 Uiso 1 1 calc R
H60B H 0.3420 0.7752 0.2864 0.097 Uiso 1 1 calc R
H60C H 0.2877 0.6738 0.2994 0.097 Uiso 1 1 calc R
C61 C 0.1712(3) 0.4462(2) 0.22758(13) 0.0313(7) Uani 1 1 d .
C62 C 0.0823(3) 0.4713(2) 0.19712(15) 0.0366(7) Uani 1 1 d .
C63 C 0.0125(3) 0.5089(2) 0.22235(17) 0.0463(9) Uani 1 1 d .
H63 H -0.0450 0.5281 0.2015 0.056 Uiso 1 1 calc R
C64 C 0.0297(3) 0.5173(2) 0.27832(17) 0.0474(9) Uani 1 1 d .
H64 H -0.0181 0.5413 0.2954 0.057 Uiso 1 1 calc R
C65 C 0.1152(3) 0.4912(2) 0.31008(16) 0.0426(8) Uani 1 1 d .
H65 H 0.1253 0.4967 0.3482 0.051 Uiso 1 1 calc R
C66 C 0.1859(3) 0.4567(2) 0.28422(14) 0.0347(7) Uani 1 1 d .
C67 C 0.2971(3) 0.4330(2) 0.36953(13) 0.0384(7) Uani 1 1 d .
H67 H 0.2202 0.4064 0.3790 0.046 Uiso 1 1 calc R
C68 C 0.3705(3) 0.3727(3) 0.38168(16) 0.0485(9) Uani 1 1 d .
H68A H 0.3251 0.3087 0.3610 0.073 Uiso 1 1 calc R
H68B H 0.3891 0.3727 0.4207 0.073 Uiso 1 1 calc R
H68C H 0.4445 0.3979 0.3711 0.073 Uiso 1 1 calc R
C69 C 0.3653(4) 0.5341(3) 0.40138(17) 0.0565(10) Uani 1 1 d .
H69A H 0.3160 0.5712 0.3932 0.085 Uiso 1 1 calc R
H69B H 0.4389 0.5607 0.3907 0.085 Uiso 1 1 calc R
H69C H 0.3846 0.5349 0.4405 0.085 Uiso 1 1 calc R
C70 C -0.0229(4) 0.4753(3) 0.10530(17) 0.0542(10) Uani 1 1 d .
H70 H -0.0959 0.4590 0.1186 0.065 Uiso 1 1 calc R
C71 C -0.0504(4) 0.4122(3) 0.05016(19) 0.0735(13) Uani 1 1 d .
H71A H -0.0798 0.3468 0.0535 0.110 Uiso 1 1 calc R
H71B H 0.0221 0.4258 0.0379 0.110 Uiso 1 1 calc R
H71C H -0.1111 0.4235 0.0236 0.110 Uiso 1 1 calc R
C72 C 0.0212(5) 0.5784(3) 0.1031(2) 0.0843(16) Uani 1 1 d .
H72A H 0.0359 0.6159 0.1392 0.126 Uiso 1 1 calc R
H72B H -0.0391 0.5905 0.0768 0.126 Uiso 1 1 calc R
H72C H 0.0950 0.5952 0.0919 0.126 Uiso 1 1 calc R
C73 C 0.7222(2) 0.11505(14) 0.48374(10) 0.0535(10) Uani 1 1 d G
H73 H 0.6916 0.0536 0.4623 0.064 Uiso 1 1 calc R
C74 C 0.8420(2) 0.17181(18) 0.49234(11) 0.0587(11) Uani 1 1 d G
H74 H 0.8924 0.1488 0.4767 0.070 Uiso 1 1 calc R
C75 C 0.88738(19) 0.26261(17) 0.52408(12) 0.0593(11) Uani 1 1 d G
H75 H 0.9684 0.3010 0.5299 0.071 Uiso 1 1 calc R
C76 C 0.8129(3) 0.29667(14) 0.54723(11) 0.0669(12) Uani 1 1 d G
H76 H 0.8436 0.3581 0.5687 0.080 Uiso 1 1 calc R
C77 C 0.6931(2) 0.2399(2) 0.53864(11) 0.0664(12) Uani 1 1 d G
H77 H 0.6427 0.2629 0.5543 0.080 Uiso 1 1 calc R
C78 C 0.64774(18) 0.14910(18) 0.50689(11) 0.0578(10) Uani 1 1 d G
H78 H 0.5667 0.1107 0.5011 0.069 Uiso 1 1 calc R
C79 C 0.8681(2) 0.5002(2) 0.39886(13) 0.0643(12) Uani 1 1 d GU
H79 H 0.9172 0.4792 0.3811 0.077 Uiso 1 1 calc R
C80 C 0.8661(2) 0.48665(19) 0.45176(13) 0.0662(12) Uani 1 1 d GU
H80 H 0.9139 0.4566 0.4697 0.079 Uiso 1 1 calc R
C81 C 0.7934(3) 0.5176(2) 0.47809(10) 0.0731(13) Uani 1 1 d GU
H81 H 0.7921 0.5084 0.5139 0.088 Uiso 1 1 calc R
C82 C 0.7227(3) 0.5620(2) 0.45152(15) 0.0817(15) Uani 1 1 d GU
H82 H 0.6736 0.5829 0.4693 0.098 Uiso 1 1 calc R
C83 C 0.7247(3) 0.5755(2) 0.39862(15) 0.0810(15) Uani 1 1 d GU
H83 H 0.6769 0.6056 0.3806 0.097 Uiso 1 1 calc R
C84 C 0.7974(3) 0.5446(2) 0.37229(10) 0.0717(13) Uani 1 1 d GU
H84 H 0.7987 0.5537 0.3365 0.086 Uiso 1 1 calc R
C85 C 0.4513(4) 0.8659(4) 0.02310(16) 0.137(3) Uani 1 1 d GU
H85 H 0.3828 0.8326 -0.0064 0.164 Uiso 1 1 calc R
C86 C 0.4549(4) 0.9433(4) 0.0587(2) 0.121(2) Uani 1 1 d GU
H86 H 0.3888 0.9624 0.0533 0.145 Uiso 1 1 calc R
C87 C 0.5561(5) 0.9925(3) 0.10235(19) 0.112(2) Uani 1 1 d GU
H87 H 0.5585 1.0449 0.1264 0.134 Uiso 1 1 calc R
C88 C 0.6538(3) 0.9643(3) 0.11033(17) 0.1015(19) Uani 1 1 d GU
H88 H 0.7223 0.9976 0.1398 0.122 Uiso 1 1 calc R
C89 C 0.6502(4) 0.8868(3) 0.0747(2) 0.107(2) Uani 1 1 d GU
H89 H 0.7163 0.8677 0.0801 0.128 Uiso 1 1 calc R
C90 C 0.5490(6) 0.8376(3) 0.03109(17) 0.136(3) Uani 1 1 d GU
H90 H 0.5466 0.7853 0.0070 0.164 Uiso 1 1 calc R

loop_
_atom_site_aniso_label
_atom_site_aniso_U_11
_atom_site_aniso_U_22
_atom_site_aniso_U_33
_atom_site_aniso_U_23
_atom_site_aniso_U_13
_atom_site_aniso_U_12
Pb1 0.02749(6) 0.02362(6) 0.02930(6) 0.00466(4) 0.01020(5) 0.00826(4)
Sn1 0.02035(9) 0.01949(9) 0.02821(11) 0.00423(8) 0.00711(8) 0.00625(7)
Sn2 0.02581(10) 0.02171(9) 0.02713(11) 0.00499(8) 0.00929(8) 0.00682(7)
O1 0.0272(11) 0.0298(11) 0.0615(16) 0.0013(11) 0.0219(11) 0.0031(9)
O2 0.0281(11) 0.0298(11) 0.0436(13) -0.0007(9) 0.0128(10) 0.0097(9)
O3 0.0381(12) 0.0432(13) 0.0373(13) 0.0102(10) 0.0102(10) 0.0254(10)
O4 0.0425(13) 0.0475(13) 0.0325(12) 0.0050(10) 0.0101(10) 0.0262(11)
O5 0.0302(11) 0.0285(11) 0.0465(14) 0.0175(10) 0.0127(10) 0.0090(9)
O6 0.0223(10) 0.0265(10) 0.0409(13) 0.0098(9) 0.0068(9) 0.0054(8)
O7 0.0525(14) 0.0295(11) 0.0303(12) 0.0008(9) 0.0013(11) 0.0059(10)
O8 0.0479(14) 0.0340(12) 0.0382(13) 0.0138(10) 0.0123(11) 0.0051(10)
O9 0.0321(12) 0.0367(12) 0.0447(14) 0.0057(10) 0.0165(10) 0.0140(10)
O10 0.0522(15) 0.0224(11) 0.0634(17) -0.0018(11) 0.0294(13) 0.0051(10)
O11 0.0453(14) 0.0614(16) 0.0475(15) 0.0232(13) 0.0154(12) 0.0327(12)
O12 0.0429(13) 0.0423(13) 0.0331(13) 0.0057(10) 0.0146(11) 0.0192(11)
C1 0.0241(14) 0.0227(13) 0.0314(16) 0.0052(12) 0.0045(12) 0.0066(11)
C2 0.0267(15) 0.0265(14) 0.0375(18) 0.0050(13) 0.0096(13) 0.0075(12)
C3 0.0260(16) 0.0348(17) 0.053(2) 0.0016(15) 0.0087(15) 0.0016(13)
C4 0.0362(18) 0.0282(16) 0.048(2) -0.0026(15) 0.0056(16) -0.0025(14)
C5 0.0395(18) 0.0301(16) 0.0396(19) -0.0029(14) 0.0102(15) 0.0078(14)
C6 0.0262(15) 0.0270(14) 0.0319(16) 0.0059(12) 0.0067(13) 0.0079(12)
C7 0.0290(17) 0.0383(18) 0.054(2) 0.0119(16) 0.0200(16) 0.0084(14)
C8 0.0354(19) 0.051(2) 0.072(3) 0.018(2) 0.0197(19) 0.0159(16)
C9 0.051(2) 0.052(2) 0.062(3) 0.0068(19) 0.031(2) 0.0146(18)
C10 0.0375(18) 0.0387(18) 0.041(2) -0.0019(15) 0.0105(15) 0.0174(15)
C11 0.063(3) 0.080(3) 0.050(3) 0.004(2) 0.021(2) 0.035(2)
C12 0.043(2) 0.064(3) 0.066(3) -0.002(2) 0.011(2) 0.0300(19)
C13 0.0253(14) 0.0206(13) 0.0351(17) 0.0053(12) 0.0118(13) 0.0068(11)
C14 0.0296(16) 0.0246(14) 0.0392(18) 0.0064(13) 0.0134(14) 0.0082(12)
C15 0.0437(19) 0.0354(17) 0.0341(18) 0.0050(14) 0.0173(15) 0.0159(14)
C16 0.052(2) 0.0346(17) 0.049(2) 0.0085(15) 0.0271(18) 0.0236(16)
C17 0.0395(18) 0.0324(16) 0.047(2) 0.0109(15) 0.0169(16) 0.0202(14)
C18 0.0298(16) 0.0263(14) 0.0377(18) 0.0076(13) 0.0114(14) 0.0101(12)
C19 0.0379(18) 0.0342(17) 0.047(2) 0.0142(15) 0.0079(16) 0.0164(14)
C20 0.039(2) 0.070(3) 0.067(3) 0.014(2) 0.013(2) 0.0229(19)
C21 0.051(2) 0.047(2) 0.050(2) 0.0163(18) 0.0083(18) 0.0161(18)
C22 0.049(2) 0.050(2) 0.0312(18) 0.0052(15) 0.0092(16) 0.0250(17)
C23 0.051(2) 0.083(3) 0.044(2) 0.009(2) 0.0033(19) 0.035(2)
C24 0.075(3) 0.105(4) 0.088(4) 0.060(3) 0.044(3) 0.052(3)
C25 0.0268(14) 0.0247(14) 0.0258(15) 0.0016(11) 0.0070(12) 0.0099(11)
C26 0.0282(15) 0.0253(14) 0.0289(16) 0.0014(12) 0.0052(13) 0.0088(12)
C27 0.0351(17) 0.0254(15) 0.0412(19) 0.0091(13) 0.0027(14) 0.0110(13)
C28 0.0362(18) 0.0326(16) 0.046(2) 0.0062(15) 0.0022(15) 0.0194(14)
C29 0.0248(15) 0.0330(16) 0.0431(19) 0.0036(14) 0.0050(14) 0.0117(13)
C30 0.0280(15) 0.0236(14) 0.0299(16) 0.0016(12) 0.0066(13) 0.0075(12)
C31 0.0356(17) 0.0327(16) 0.049(2) 0.0202(15) 0.0127(16) 0.0099(14)
C32 0.049(2) 0.061(3) 0.090(3) 0.042(2) 0.036(2) 0.018(2)
C33 0.049(2) 0.0301(18) 0.084(3) 0.0015(19) 0.008(2) 0.0023(16)
C34 0.0200(14) 0.0334(16) 0.047(2) 0.0068(14) 0.0083(14) 0.0026(12)
C35 0.0323(18) 0.0439(19) 0.051(2) 0.0169(17) 0.0068(16) 0.0021(15)
C36 0.0374(19) 0.0384(18) 0.050(2) 0.0057(16) -0.0026(16) 0.0052(15)
C37 0.0292(15) 0.0324(15) 0.0291(16) 0.0083(13) 0.0081(13) 0.0124(12)
C38 0.0402(18) 0.0379(17) 0.0292(17) 0.0049(14) 0.0066(14) 0.0152(14)
C39 0.054(2) 0.047(2) 0.0330(19) 0.0004(16) 0.0076(17) 0.0101(17)
C40 0.052(2) 0.065(3) 0.0276(18) 0.0082(17) 0.0105(16) 0.0154(19)
C41 0.044(2) 0.051(2) 0.0336(19) 0.0154(16) 0.0123(16) 0.0117(16)
C42 0.0294(16) 0.0376(17) 0.0365(18) 0.0090(14) 0.0077(14) 0.0084(13)
C43 0.048(2) 0.0376(18) 0.047(2) 0.0226(16) 0.0124(17) 0.0087(16)
C44 0.043(2) 0.054(2) 0.081(3) 0.028(2) 0.017(2) 0.0039(18)
C45 0.083(3) 0.041(2) 0.071(3) 0.020(2) 0.026(3) 0.015(2)
C46 0.064(2) 0.0322(18) 0.038(2) -0.0008(15) -0.0001(18) 0.0055(17)
C47 0.063(3) 0.0347(19) 0.051(2) 0.0060(17) -0.003(2) 0.0063(18)
C48 0.061(3) 0.076(3) 0.049(3) 0.012(2) 0.002(2) 0.016(2)
C49 0.0277(15) 0.0264(14) 0.0299(16) 0.0089(12) 0.0088(13) 0.0063(12)
C50 0.0301(16) 0.0311(15) 0.0337(17) 0.0107(13) 0.0096(13) 0.0084(13)
C51 0.0273(17) 0.048(2) 0.052(2) 0.0179(17) 0.0136(15) 0.0116(15)
C52 0.0322(18) 0.042(2) 0.054(2) 0.0150(17) 0.0065(17) 0.0003(15)
C53 0.042(2) 0.0272(16) 0.048(2) 0.0051(15) 0.0064(17) -0.0005(14)
C54 0.0370(17) 0.0263(15) 0.0360(18) 0.0079(13) 0.0125(14) 0.0054(13)
C55 0.044(2) 0.049(2) 0.048(2) 0.0121(17) 0.0235(17) 0.0256(16)
C56 0.068(3) 0.050(2) 0.058(3) 0.0088(19) 0.033(2) 0.030(2)
C58 0.065(2) 0.0215(15) 0.057(2) 0.0049(15) 0.028(2) 0.0093(16)
C57 0.094(3) 0.065(3) 0.052(3) 0.021(2) 0.043(2) 0.038(3)
C59 0.099(4) 0.0329(19) 0.056(3) 0.0017(18) 0.028(3) 0.010(2)
C60 0.076(3) 0.036(2) 0.090(3) 0.009(2) 0.038(3) 0.022(2)
C61 0.0317(16) 0.0251(14) 0.0417(18) 0.0100(13) 0.0169(14) 0.0109(12)
C62 0.0372(18) 0.0301(16) 0.049(2) 0.0153(15) 0.0181(16) 0.0136(14)
C63 0.044(2) 0.0408(19) 0.069(3) 0.0233(18) 0.0241(19) 0.0251(16)
C64 0.049(2) 0.0350(18) 0.072(3) 0.0129(18) 0.034(2) 0.0214(16)
C65 0.050(2) 0.0358(18) 0.050(2) 0.0085(16) 0.0275(18) 0.0173(16)
C66 0.0347(17) 0.0271(15) 0.0433(19) 0.0066(14) 0.0162(15) 0.0096(13)
C67 0.0422(19) 0.0371(17) 0.0336(18) 0.0067(14) 0.0155(15) 0.0090(14)
C68 0.048(2) 0.048(2) 0.046(2) 0.0117(17) 0.0106(18) 0.0134(17)
C69 0.062(3) 0.044(2) 0.051(2) -0.0045(18) 0.013(2) 0.0095(19)
C70 0.047(2) 0.062(2) 0.061(3) 0.024(2) 0.0099(19) 0.0281(19)
C71 0.064(3) 0.084(3) 0.068(3) 0.024(3) 0.001(2) 0.030(3)
C72 0.106(4) 0.072(3) 0.084(4) 0.039(3) 0.015(3) 0.043(3)
C73 0.058(3) 0.058(2) 0.043(2) 0.0093(18) 0.0110(19) 0.022(2)
C74 0.062(3) 0.067(3) 0.057(3) 0.018(2) 0.027(2) 0.029(2)
C75 0.063(3) 0.053(2) 0.062(3) 0.020(2) 0.021(2) 0.015(2)
C76 0.094(4) 0.046(2) 0.066(3) 0.010(2) 0.026(3) 0.030(2)
C77 0.075(3) 0.071(3) 0.073(3) 0.016(2) 0.031(3) 0.044(3)
C78 0.050(2) 0.069(3) 0.061(3) 0.021(2) 0.013(2) 0.029(2)
C79 0.054(3) 0.050(2) 0.079(3) 0.003(2) 0.019(2) 0.009(2)
C80 0.054(3) 0.052(2) 0.070(3) 0.001(2) -0.007(2) 0.009(2)
C81 0.091(4) 0.065(3) 0.044(3) -0.001(2) 0.008(2) 0.015(3)
C82 0.070(3) 0.064(3) 0.106(4) -0.007(3) 0.036(3) 0.020(3)
C83 0.072(3) 0.063(3) 0.105(4) 0.027(3) 0.005(3) 0.029(3)
C84 0.076(3) 0.061(3) 0.067(3) 0.021(2) 0.019(3) 0.009(2)
C85 0.141(7) 0.164(8) 0.074(5) 0.020(5) 0.012(5) 0.029(6)
C86 0.115(6) 0.178(7) 0.093(5) 0.038(5) 0.043(4) 0.070(5)
C87 0.126(6) 0.092(4) 0.112(5) -0.004(4) 0.016(4) 0.052(4)
C88 0.103(5) 0.067(3) 0.130(6) 0.026(4) 0.026(4) 0.029(3)
C89 0.163(6) 0.102(5) 0.104(5) 0.051(4) 0.081(5) 0.072(5)
C90 0.239(10) 0.110(5) 0.053(4) 0.013(4) 0.022(5) 0.069(6)

loop_
_atom_type_symbol
_atom_type_description
_atom_type_scat_dispersion_real
_atom_type_scat_dispersion_imag
_atom_type_scat_source
C C 0.0033 0.0016 'International Tables Vol C Tables 4.2.6.8 and 6.1.1.4'
H H 0.0000 0.0000 'International Tables Vol C Tables 4.2.6.8 and 6.1.1.4'
O O 0.0106 0.0060 'International Tables Vol C Tables 4.2.6.8 and 6.1.1.4'
Sn Sn -0.6537 1.4246 'International Tables Vol C Tables 4.2.6.8 and 6.1.1.4'
Pb Pb -3.3944 10.1111 'International Tables Vol C Tables 4.2.6.8 and 6.1.1.4'

loop_
_geom_angle_atom_site_label_1
_geom_angle_atom_site_label_2
_geom_angle_atom_site_label_3
_geom_angle
Sn1 Pb1 Sn2 114.254(8)
C13 Sn1 C25 109.10(11)
C13 Sn1 C1 111.02(11)
C25 Sn1 C1 102.01(10)
C13 Sn1 Pb1 123.65(7)
C25 Sn1 Pb1 97.65(7)
C1 Sn1 Pb1 110.40(8)
C61 Sn2 C49 109.62(11)
C61 Sn2 C37 110.95(11)
C49 Sn2 C37 101.12(11)
C61 Sn2 Pb1 123.38(7)
C49 Sn2 Pb1 110.75(8)
C37 Sn2 Pb1 98.27(8)
C2 O1 C7 119.3(2)
C6 O2 C10 119.8(2)
C18 O3 C19 119.5(2)
C14 O4 C22 120.3(2)
C26 O5 C31 118.8(2)
C30 O6 C34 117.6(2)
C38 O7 C46 118.5(3)
C42 O8 C43 119.6(3)
C50 O9 C55 119.9(2)
C54 O10 C58 119.7(2)
C62 O11 C70 120.4(3)
C66 O12 C67 120.5(2)
C6 C1 C2 117.1(3)
C6 C1 Sn1 116.7(2)
C2 C1 Sn1 126.0(2)
O1 C2 C3 122.5(3)
O1 C2 C1 116.0(3)
C3 C2 C1 121.4(3)
C4 C3 C2 119.2(3)
C3 C4 C5 121.7(3)
C4 C5 C6 118.1(3)
O2 C6 C1 115.1(2)
O2 C6 C5 122.4(3)
C1 C6 C5 122.4(3)
O1 C7 C8 112.1(3)
O1 C7 C9 105.6(3)
C8 C7 C9 111.8(3)
O2 C10 C11 110.7(3)
O2 C10 C12 106.1(3)
C11 C10 C12 112.8(3)
C14 C13 C18 117.7(3)
C14 C13 Sn1 125.7(2)
C18 C13 Sn1 116.4(2)
O4 C14 C13 115.2(3)
O4 C14 C15 123.3(3)
C13 C14 C15 121.5(3)
C16 C15 C14 118.8(3)
C17 C16 C15 122.1(3)
C16 C17 C18 118.7(3)
O3 C18 C13 114.4(3)
O3 C18 C17 124.4(3)
C13 C18 C17 121.2(3)
O3 C19 C21 105.5(3)
O3 C19 C20 110.3(3)
C21 C19 C20 111.0(3)
O4 C22 C24 110.8(3)
O4 C22 C23 105.1(3)
C24 C22 C23 111.9(3)
C30 C25 C26 116.5(3)
C30 C25 Sn1 122.4(2)
C26 C25 Sn1 120.8(2)
O5 C26 C27 122.8(3)
O5 C26 C25 115.0(2)
C27 C26 C25 122.3(3)
C28 C27 C26 118.5(3)
C29 C28 C27 121.9(3)
C28 C29 C30 118.4(3)
O6 C30 C29 121.4(3)
O6 C30 C25 116.2(2)
C29 C30 C25 122.4(3)
O5 C31 C33 110.7(3)
O5 C31 C32 105.8(3)
C33 C31 C32 111.6(3)
O6 C34 C36 112.1(3)
O6 C34 C35 106.1(3)
C36 C34 C35 112.3(3)
C38 C37 C42 116.7(3)
C38 C37 Sn2 121.4(2)
C42 C37 Sn2 121.4(2)
C37 C38 O7 116.3(3)
C37 C38 C39 121.9(3)
O7 C38 C39 121.7(3)
C40 C39 C38 118.7(3)
C39 C40 C41 121.7(3)
C40 C41 C42 118.7(3)
O8 C42 C41 123.1(3)
O8 C42 C37 114.8(3)
C41 C42 C37 122.1(3)
O8 C43 C44 110.5(3)
O8 C43 C45 104.7(3)
C44 C43 C45 112.2(3)
O7 C46 C47 106.2(3)
O7 C46 C48 110.5(3)
C47 C46 C48 109.4(3)
C50 C49 C54 116.7(3)
C50 C49 Sn2 116.5(2)
C54 C49 Sn2 126.7(2)
O9 C50 C49 114.6(3)
O9 C50 C51 122.4(3)
C49 C50 C51 122.9(3)
C52 C51 C50 118.0(3)
C53 C52 C51 121.3(3)
C52 C53 C54 120.0(3)
O10 C54 C53 123.0(3)
O10 C54 C49 116.1(3)
C53 C54 C49 121.0(3)
O9 C55 C56 104.9(3)
O9 C55 C57 111.2(3)
C56 C55 C57 112.4(3)
O10 C58 C60 105.5(3)
O10 C58 C59 112.0(3)
C60 C58 C59 112.3(3)
C62 C61 C66 117.7(3)
C62 C61 Sn2 125.8(2)
C66 C61 Sn2 116.4(2)
O11 C62 C61 115.0(3)
O11 C62 C63 123.6(3)
C61 C62 C63 121.4(3)
C64 C63 C62 118.8(3)
C63 C64 C65 121.8(3)
C64 C65 C66 118.3(3)
O12 C66 C65 123.8(3)
O12 C66 C61 114.2(3)
C65 C66 C61 122.0(3)
O12 C67 C68 105.7(3)
O12 C67 C69 110.4(3)
C68 C67 C69 111.1(3)
O11 C70 C72 110.6(3)
O11 C70 C71 105.4(3)
C72 C70 C71 112.5(4)
C74 C73 C78 120.0
C75 C74 C73 120.0
C76 C75 C74 120.0
C77 C76 C75 120.0
C76 C77 C78 120.0
C77 C78 C73 120.0
C80 C79 C84 120.0
C79 C80 C81 120.0
C82 C81 C80 120.0
C81 C82 C83 120.0
C84 C83 C82 120.0
C83 C84 C79 120.0
C86 C85 C90 120.0
C85 C86 C87 120.0
C88 C87 C86 120.0
C87 C88 C89 120.0
C90 C89 C88 120.0
C89 C90 C85 120.0

loop_
_geom_bond_atom_site_label_1
_geom_bond_atom_site_label_2
_geom_bond_distance
Pb1 Sn1 2.9283(4)
Pb1 Sn2 2.9483(5)
Sn1 C13 2.171(3)
Sn1 C25 2.183(3)
Sn1 C1 2.188(3)
Sn2 C61 2.172(3)
Sn2 C49 2.188(3)
Sn2 C37 2.195(3)
O1 C2 1.373(4)
O1 C7 1.449(3)
O2 C6 1.382(3)
O2 C10 1.445(4)
O3 C18 1.365(4)
O3 C19 1.440(4)
O4 C14 1.377(4)
O4 C22 1.426(4)
O5 C26 1.371(3)
O5 C31 1.448(3)
O6 C30 1.395(3)
O6 C34 1.455(3)
O7 C38 1.399(4)
O7 C46 1.453(4)
O8 C42 1.372(4)
O8 C43 1.442(4)
O9 C50 1.386(4)
O9 C55 1.433(4)
O10 C54 1.366(4)
O10 C58 1.448(4)
O11 C62 1.372(4)
O11 C70 1.433(4)
O12 C66 1.374(4)
O12 C67 1.438(4)
C1 C6 1.388(4)
C1 C2 1.399(4)
C2 C3 1.394(4)
C3 C4 1.373(5)
C4 C5 1.376(5)
C5 C6 1.400(4)
C7 C8 1.507(5)
C7 C9 1.511(5)
C10 C11 1.490(5)
C10 C12 1.507(5)
C13 C14 1.389(4)
C13 C18 1.402(4)
C14 C15 1.392(4)
C15 C16 1.380(5)
C16 C17 1.363(5)
C17 C18 1.403(4)
C19 C21 1.504(5)
C19 C20 1.522(5)
C22 C24 1.501(5)
C22 C23 1.515(5)
C25 C30 1.398(4)
C25 C26 1.401(4)
C26 C27 1.395(4)
C27 C28 1.378(4)
C28 C29 1.377(4)
C29 C30 1.395(4)
C31 C33 1.505(5)
C31 C32 1.507(5)
C34 C36 1.514(5)
C34 C35 1.517(4)
C37 C38 1.393(4)
C37 C42 1.400(4)
C38 C39 1.404(5)
C39 C40 1.372(5)
C40 C41 1.374(5)
C41 C42 1.397(5)
C43 C44 1.519(5)
C43 C45 1.520(5)
C46 C47 1.499(5)
C46 C48 1.545(6)
C49 C50 1.390(4)
C49 C54 1.408(4)
C50 C51 1.394(4)
C51 C52 1.378(5)
C52 C53 1.373(5)
C53 C54 1.386(4)
C55 C56 1.508(5)
C55 C57 1.520(5)
C58 C60 1.500(6)
C58 C59 1.520(6)
C61 C62 1.390(4)
C61 C66 1.396(4)
C62 C63 1.399(5)
C63 C64 1.378(5)
C64 C65 1.382(5)
C65 C66 1.390(4)
C67 C68 1.507(5)
C67 C69 1.521(5)
C70 C72 1.508(6)
C70 C71 1.509(6)
C73 C74 1.3900
C73 C78 1.3900
C74 C75 1.3900
C75 C76 1.3900
C76 C77 1.3900
C77 C78 1.3900
C79 C80 1.3900
C79 C84 1.3900
C80 C81 1.3900
C81 C82 1.3900
C82 C83 1.3900
C83 C84 1.3900
C85 C86 1.3900
C85 C90 1.3900
C86 C87 1.3900
C87 C88 1.3900
C88 C89 1.3900
C89 C90 1.3900
